data_2004868
loop_
_publ_author_name
'Declercq, R.'
'Herdewijn, P.'
'Van Meervelt, L.'

_publ_section_title 1,5-Anhydro-2,3-dideoxy-2-(guanin-9-yl)-<small>D</small>-<i>arabino</i>-hexitol
_journal_issue 5
_journal_name_full 'Acta Crystallographica Section C'
_journal_page_first 1213
_journal_page_last 1215
_journal_paper_doi 10.1107/S0108270195015101
_journal_volume 52
_journal_year 1996
_chemical_formula_sum 'C11 H15 N5 O4'
_chemical_formula_weight 281.28
_chemical_name_systematic
;
1,5-anhydro-2,3-dideoxy-2-(guanin-9-yl)-D-arabino-hexitol
;
_space_group_IT_number 19
_symmetry_cell_setting orthorhombic
_symmetry_space_group_name_Hall 'P 2ac 2ab'
_symmetry_space_group_name_H-M 'P 21 21 21'
_audit_creation_method SHELXL
_cell_angle_alpha 90.00
_cell_angle_beta 90.00
_cell_angle_gamma 90.00
_cell_formula_units_Z 4
_cell_length_a 5.7600(10)
_cell_length_b 11.043(2)
_cell_length_c 18.9740(10)
_cell_measurement_reflns_used 20
_cell_measurement_temperature 289(2)
_cell_measurement_theta_max 41.4
_cell_measurement_theta_min 24.8
_cell_volume 1206.9(3)
_diffrn_ambient_temperature 289(2)
_diffrn_measurement_device 'Siemens P4-PC diffractometer'
_diffrn_measurement_method '2\q/\w scans'
_diffrn_radiation_monochromator graphite
_diffrn_radiation_source 'fine-focus sealed tube'
_diffrn_radiation_type CuK\a
_diffrn_radiation_wavelength 1.54178
_diffrn_reflns_av_R_equivalents 0.0501
_diffrn_reflns_av_sigmaI/netI 0.0489
_diffrn_reflns_limit_h_max 6
_diffrn_reflns_limit_h_min -1
_diffrn_reflns_limit_k_max 11
_diffrn_reflns_limit_k_min -1
_diffrn_reflns_limit_l_max 20
_diffrn_reflns_limit_l_min -1
_diffrn_reflns_number 1368
_diffrn_reflns_theta_max 54.76
_diffrn_reflns_theta_min 4.63
_diffrn_standards_decay_% 6.86
_diffrn_standards_interval_count 97
_diffrn_standards_number 3
_exptl_absorpt_coefficient_mu 1.021
_exptl_absorpt_correction_type none
_exptl_crystal_colour transparent
_exptl_crystal_density_diffrn 1.548
_exptl_crystal_description block
_exptl_crystal_F_000 592
_exptl_crystal_size_max 0.40
_exptl_crystal_size_mid 0.40
_exptl_crystal_size_min 0.15
_refine_diff_density_max 0.207
_refine_diff_density_min -0.179
_refine_ls_abs_structure_details 'Flack (1983)'
_refine_ls_abs_structure_Flack 0.2(4)
_refine_ls_extinction_coef 0.0068(14)
_refine_ls_extinction_method 'SHELXL93 (Sheldrick, 1993)'
_refine_ls_goodness_of_fit_all 1.086
_refine_ls_goodness_of_fit_obs 1.096
_refine_ls_hydrogen_treatment 'H atoms refined with isotropic temperature factors'
_refine_ls_matrix_type full
_refine_ls_number_parameters 242
_refine_ls_number_reflns 1169
_refine_ls_number_restraints 0
_refine_ls_restrained_S_all 1.086
_refine_ls_restrained_S_obs 1.096
_refine_ls_R_factor_all 0.0366
_refine_ls_R_factor_obs 0.0359
_refine_ls_shift/esd_max 0.002
_refine_ls_shift/esd_mean 0.000
_refine_ls_structure_factor_coef Fsqd
_refine_ls_weighting_details 'w = 1/[\s^2^(Fo^2^)+(0.0756P)^2^+0.0866P] where P=(Fo^2^+2Fc^2^)/3'
_refine_ls_weighting_scheme calc
_refine_ls_wR_factor_all 0.0968
_refine_ls_wR_factor_obs 0.0961
_reflns_number_observed 1140
_reflns_number_total 1169
_reflns_observed_criterion >2sigma(I)
_cod_data_source_file de1015.cif
_cod_data_source_block ph4
_cod_depositor_comments
;
The following automatic conversions were performed:
'_symmetry_cell_setting' value 'Orthorhombic' changed to 'orthorhombic'
according to '/home/saulius/struct/CIF-dictionaries/cif_core.dic'
dictionary named 'cif_core.dic' version 2.4.1 from 2010-06-29.

Automatic conversion script
Id: cif_fix_enum 1527 2010-12-29 10:47:43Z saulius 

The following automatic conversions were performed:

'_symmetry_cell_setting' value 'Orthorhombic' changed to
'orthorhombic' according to
/home/saulius/struct/CIF-dictionaries/cif_core.dic dictionary named
'cif_core.dic' version 2.4.1 from 2010-06-29.

Automatic conversion script
Id: cif_fix_values 1715 2011-07-08 13:25:40Z adriana 

The following automatic conversions were performed:

'_refine_ls_weighting_scheme' value 'calc w =
1/[\s^2^(Fo^2^)+(0.0756P)^2^+0.0866P] where P=(Fo^2^+2Fc^2^)/3' was
changed to 'calc'. New tag '_refine_ls_weighting_details' was
created. The value of the new tag was set to 'w =
1/[\s^2^(Fo^2^)+(0.0756P)^2^+0.0866P] where P=(Fo^2^+2Fc^2^)/3'.

Automatic conversion script
Id: cif_fix_values 3143 2015-03-26 13:38:13Z robertas 
;
_cod_database_code 2004868

loop_
_symmetry_equiv_pos_as_xyz
'x, y, z'
'-x+1/2, -y, z+1/2'
'-x, y+1/2, -z+1/2'
'x+1/2, -y+1/2, -z'

loop_
_atom_site_aniso_label
_atom_site_aniso_U_11
_atom_site_aniso_U_22
_atom_site_aniso_U_33
_atom_site_aniso_U_12
_atom_site_aniso_U_13
_atom_site_aniso_U_23
N1 0.0341(15) 0.0231(13) 0.0235(11) -0.0044(13) -0.0034(12) -0.0015(10)
C2 0.0275(15) 0.029(2) 0.0195(13) -0.0005(15) 0.0022(14) -0.0008(12)
N2 0.036(2) 0.0272(14) 0.0376(14) 0.0050(13) -0.0078(14) -0.0021(12)
N3 0.0293(14) 0.0257(13) 0.0262(12) 0.0019(12) -0.0021(12) -0.0022(10)
C4 0.028(2) 0.023(2) 0.0241(13) -0.0024(14) 0.0017(14) -0.0012(11)
C5 0.028(2) 0.0280(15) 0.0248(13) -0.0022(14) -0.0033(15) 0.0006(13)
C6 0.031(2) 0.031(2) 0.0199(13) -0.0030(15) -0.0008(15) 0.0058(12)
O6 0.0453(14) 0.0333(12) 0.0422(12) -0.0039(11) -0.0182(13) 0.0053(10)
N7 0.038(2) 0.0272(12) 0.0326(12) 0.0017(14) -0.0060(13) 0.0018(11)
C8 0.037(2) 0.027(2) 0.033(2) -0.002(2) -0.005(2) -0.0011(13)
N9 0.0302(13) 0.0208(12) 0.0309(12) -0.0009(12) -0.0042(13) -0.0031(11)
C1' 0.023(2) 0.028(2) 0.0310(14) 0.0043(15) -0.0039(14) -0.0031(12)
C2' 0.025(2) 0.026(2) 0.029(2) -0.0002(14) -0.0055(14) 0.0001(13)
C3' 0.025(2) 0.031(2) 0.0255(14) -0.003(2) -0.0040(14) 0.0053(13)
O3' 0.0352(14) 0.0507(14) 0.0314(11) -0.0015(13) 0.0003(11) 0.0123(11)
C4' 0.029(2) 0.028(2) 0.0271(15) -0.0002(15) -0.0045(14) -0.0019(12)
C41' 0.037(2) 0.031(2) 0.039(2) -0.002(2) 0.000(2) -0.0078(15)
O41' 0.0358(14) 0.0341(13) 0.0617(14) 0.0073(12) 0.0018(12) -0.0029(11)
O4' 0.0372(12) 0.0249(11) 0.0316(10) -0.0020(11) 0.0025(10) -0.0015(8)
C5' 0.030(2) 0.033(2) 0.031(2) -0.007(2) 0.003(2) -0.0037(14)

loop_
_atom_site_label
_atom_site_occupancy
_atom_site_fract_x
_atom_site_fract_y
_atom_site_fract_z
_atom_site_U_iso_or_equiv
_atom_site_thermal_displace_type
_atom_site_calc_flag
_atom_site_type_symbol
N1 1 -0.1440(4) .8792(2) .73440(11) .0269(6) Uani d N
H1 1 -.079(7) .952(4) .7580(17) .047(9) Uiso d H
C2 1 -0.3218(5) .9057(3) .68976(13) .0254(7) Uani d C
N2 1 -0.3811(5) 1.0232(2) .68508(15) .0336(7) Uani d N
H2A 1 -0.277(7) 1.092(4) .7031(17) .049(10) Uiso d H
H2B 1 -0.472(6) 1.043(3) .6514(19) .039(10) Uiso d H
N3 1 -0.4390(5) .8231(2) .65305(12) .0271(6) Uani d N
C4 1 -0.3555(6) .7107(3) .66323(14) .0252(7) Uani d C
C5 1 -0.1676(6) .6761(3) .7040(2) .0271(7) Uani d C
C6 1 -.0456(6) .7652(3) .74280(14) .0274(7) Uani d C
O6 1 .1265(5) .7503(2) .78044(11) .0403(6) Uani d O
N7 1 -0.1314(5) .5527(2) .69979(12) .0325(7) Uani d N
C8 1 -0.2937(6) .5135(3) .6576(2) .0322(8) Uani d C
H8 1 -0.331(7) .427(4) .6461(18) .048(10) Uiso d H
N9 1 -0.4367(5) .6041(2) .63339(11) .0273(6) Uani d N
C1' 1 -0.6362(6) .5932(3) .58475(15) .0271(7) Uani d C
H1' 1 -0.751(6) .640(3) .6049(16) .022(8) Uiso d H
C2' 1 -0.5775(6) .6472(3) .51328(15) .0268(7) Uani d C
H2'A 1 -0.713(6) .651(3) .4868(16) .020(8) Uiso d H
H2'B 1 -0.516(6) .737(3) .5198(16) .037(8) Uiso d H
C3' 1 -0.4109(6) .5695(3) .47173(14) .0271(7) Uani d C
H3'1 1 -0.272(6) .569(3) .4913(15) .020(7) Uiso d H
O3' 1 -0.3880(5) .6204(2) .40286(11) .0391(6) Uani d O
H3'2 1 -0.264(10) .634(4) .390(3) .073(16) Uiso d H
C4' 1 -0.5090(5) .4421(3) .46598(14) .0279(7) Uani d C
H4' 1 -0.666(6) .446(3) .4398(14) .019(7) Uiso d H
C41' 1 -0.3616(6) .3559(3) .4239(2) .0356(8) Uani d C
H41A 1 -0.385(7) .378(3) .373(2) .055(11) Uiso d H
H41B 1 -0.419(6) .282(3) .4314(15) .025(8) Uiso d H
O41' 1 -0.1237(4) .3582(2) .44553(13) .0439(6) Uani d O
H41' 1 -.085(8) .260(4) .4549(19) .061(12) Uiso d H
O4' 1 -0.5425(4) .3936(2) .53593(10) .0312(6) Uani d O
C5' 1 -0.7075(6) .4624(3) .5752(2) .0314(8) Uani d C
H5'A 1 -0.717(6) .417(3) .6206(18) .040(9) Uiso d H
H5'B 1 -0.842(6) .459(3) .5504(16) .034(9) Uiso d H

loop_
_atom_type_symbol
_atom_type_description
_atom_type_scat_dispersion_real
_atom_type_scat_dispersion_imag
_atom_type_scat_source
C C 0.0181 0.0091 'International Tables Vol C Tables 4.2.6.8 and 6.1.1.4'
H H 0.0000 0.0000 'International Tables Vol C Tables 4.2.6.8 and 6.1.1.4'
N N 0.0311 0.0180 'International Tables Vol C Tables 4.2.6.8 and 6.1.1.4'
O O 0.0492 0.0322 'International Tables Vol C Tables 4.2.6.8 and 6.1.1.4'

loop_
_geom_angle_atom_site_label_1
_geom_angle_atom_site_label_2
_geom_angle_atom_site_label_3
_geom_angle
_geom_angle_publ_flag
C2 N1 C6 125.0(2) yes
C2 N1 H1 113.(2) ?
C6 N1 H1 122.(2) ?
N3 C2 N2 119.8(3) yes
N3 C2 N1 124.1(3) yes
N2 C2 N1 116.1(3) yes
C2 N2 H2A 123.(2) ?
C2 N2 H2B 117.(3) ?
H2A N2 H2B 115.(3) ?
C2 N3 C4 112.1(2) yes
N3 C4 C5 127.9(3) yes
N3 C4 N9 127.1(3) yes
C5 C4 N9 105.0(3) yes
N7 C5 C4 111.0(3) yes
N7 C5 C6 129.8(3) yes
C4 C5 C6 119.2(3) yes
O6 C6 N1 121.0(3) yes
O6 C6 C5 127.5(3) yes
N1 C6 C5 111.5(3) yes
C8 N7 C5 104.8(3) yes
N7 C8 N9 113.1(3) yes
N7 C8 H8 127.(2) ?
N9 C8 H8 120.(2) ?
C8 N9 C4 106.2(2) yes
C8 N9 C1' 127.9(2) yes
C4 N9 C1' 125.9(2) yes
N9 C1' C5' 111.3(2) yes
N9 C1' C2' 110.6(2) yes
C5' C1' C2' 109.2(2) yes
N9 C1' H1' 104.8(19) ?
C5' C1' H1' 112.7(19) ?
C2' C1' H1' 108.1(18) ?
C3' C2' C1' 112.7(2) yes
C3' C2' H2'A 106.0(18) ?
C1' C2' H2'A 108.1(18) ?
C3' C2' H2'B 112.4(17) ?
C1' C2' H2'B 109.7(17) ?
H2'A C2' H2'B 108.(3) ?
O3' C3' C2' 108.3(2) yes
O3' C3' C4' 109.5(2) yes
C2' C3' C4' 109.1(2) yes
O3' C3' H3'1 107.7(18) ?
C2' C3' H3'1 111.3(19) ?
C4' C3' H3'1 111.(2) ?
C3' O3' H3'2 117.(4) ?
O4' C4' C41' 109.2(3) yes
O4' C4' C3' 109.1(2) yes
C41' C4' C3' 114.4(3) yes
O4' C4' H4' 109.9(15) ?
C41' C4' H4' 105.3(16) ?
C3' C4' H4' 108.8(17) ?
O41' C41' C4' 112.1(3) yes
O41' C41' H41A 114.(3) ?
C4' C41' H41A 106.(2) ?
O41' C41' H41B 109.(2) ?
C4' C41' H41B 107.(2) ?
H41A C41' H41B 109.(3) ?
C41' O41' H41' 103.(2) ?
C5' O4' C4' 111.8(2) yes
O4' C5' C1' 113.0(3) yes
O4' C5' H5'A 103.(2) ?
C1' C5' H5'A 112.9(19) ?
O4' C5' H5'B 106.(2) ?
C1' C5' H5'B 109.(2) ?
H5'A C5' H5'B 112.(3) ?

loop_
_geom_bond_atom_site_label_1
_geom_bond_atom_site_label_2
_geom_bond_distance
_geom_bond_publ_flag
N1 C2 1.361(4) yes
N1 C6 1.389(4) yes
N1 H1 0.99(4) ?
C2 N3 1.331(4) yes
C2 N2 1.346(4) yes
N2 H2A 1.02(4) ?
N2 H2B 0.85(4) ?
N3 C4 1.345(4) yes
C4 C5 1.383(4) yes
C4 N9 1.387(4) yes
C5 N7 1.381(4) yes
C5 C6 1.416(4) yes
C6 O6 1.232(4) yes
N7 C8 1.304(4) yes
C8 N9 1.375(4) yes
C8 H8 1.01(4) ?
N9 C1' 1.479(4) yes
C1' C5' 1.513(5) yes
C1' C2' 1.519(4) yes
C1' H1' 0.92(3) ?
C2' C3' 1.509(5) yes
C2' H2'A 0.93(3) ?
C2' H2'B 1.06(4) ?
C3' O3' 1.429(4) yes
C3' C4' 1.521(4) yes
C3' H3'1 0.88(3) ?
O3' H3'2 0.77(6) ?
C4' O4' 1.444(4) yes
C4' C41' 1.505(5) yes
C4' H4' 1.03(3) ?
C41' O41' 1.431(5) yes
C41' H41A 1.00(4) ?
C41' H41B 0.90(3) ?
O41' H41' 1.12(4) ?
O4' C5' 1.427(4) yes
C5' H5'A 1.00(4) ?
C5' H5'B 0.90(4) ?

loop_
_geom_torsion_atom_site_label_1
_geom_torsion_atom_site_label_2
_geom_torsion_atom_site_label_3
_geom_torsion_atom_site_label_4
_geom_torsion
C6 N1 C2 N3 6.5(4)
C6 N1 C2 N2 -175.0(3)
N2 C2 N3 C4 179.3(3)
N1 C2 N3 C4 -2.3(4)
C2 N3 C4 C5 -1.9(4)
C2 N3 C4 N9 179.8(3)
N3 C4 C5 N7 -178.4(3)
N9 C4 C5 N7 0.2(3)
N3 C4 C5 C6 2.2(4)
N9 C4 C5 C6 -179.2(3)
C2 N1 C6 O6 174.5(3)
C2 N1 C6 C5 -5.6(4)
N7 C5 C6 O6 2.1(5)
C4 C5 C6 O6 -178.7(3)
N7 C5 C6 N1 -177.8(3)
C4 C5 C6 N1 1.5(4)
C4 C5 N7 C8 -0.1(3)
C6 C5 N7 C8 179.2(3)
C5 N7 C8 N9 0.0(3)
N7 C8 N9 C4 0.2(3)
N7 C8 N9 C1' 179.5(3)
N3 C4 N9 C8 178.3(3)
C5 C4 N9 C8 -0.2(3)
N3 C4 N9 C1' -1.0(5)
C5 C4 N9 C1' -179.6(3)
C8 N9 C1' C5' 13.1(4)
C4 N9 C1' C5' -167.7(3)
C8 N9 C1' C2' -108.5(3)
C4 N9 C1' C2' 70.8(3)
N9 C1' C2' C3' 72.7(3)
C5' C1' C2' C3' -50.1(4)
C1' C2' C3' O3' 173.4(2)
C1' C2' C3' C4' 54.4(3)
O3' C3' C4' O4' -177.2(2)
C2' C3' C4' O4' -58.9(3)
O3' C3' C4' C41' 60.2(3)
C2' C3' C4' C41' 178.5(2)
O4' C4' C41' O41' -73.2(3)
C3' C4' C41' O41' 49.4(4)
C41' C4' O4' C5' -171.7(3)
C3' C4' O4' C5' 62.6(3)
C4' O4' C5' C1' -60.2(3)
N9 C1' C5' O4' -70.2(3)
C2' C1' C5' O4' 52.2(3)

loop_
_cod_related_entry_id
_cod_related_entry_database
_cod_related_entry_code
1 ChemSpider 9955632
